data_1576584
loop_
_publ_author_name
'Yuhara, Kazuhiro'
'Takemori, Sota'
'Yanagihara, Takumi'
'Ohtani, Shunsuke'
'Ogoshi, Tomoki'
'Tanaka, Kazuo'

_publ_section_title
;
 Guest-induced emission enhancement in the permanent porous conjugated
 carboracycle crystal.
;
_journal_issue 7
_journal_name_full 'Chemical science'
_journal_page_first 3691
_journal_page_last 3699
_journal_paper_doi 10.1039/d5sc08753h
_journal_volume 17
_journal_year 2026
_chemical_formula_sum 'C44 H58 B30 Cl2'
_chemical_formula_weight 982.10
_space_group_crystal_system monoclinic
_space_group_IT_number 15
_space_group_name_Hall '-C 2yc'
_space_group_name_H-M_alt 'C 1 2/c 1'
_atom_sites_solution_hydrogens geom
_audit_creation_method SHELXL-2019/3
_audit_update_record
;
2025-10-15 deposited with the CCDC.	2025-12-15 downloaded from the CCDC.
;
_cell_angle_alpha 90
_cell_angle_beta 91.880(3)
_cell_angle_gamma 90
_cell_formula_units_Z 4
_cell_length_a 7.2450(12)
_cell_length_b 31.353(5)
_cell_length_c 23.751(4)
_cell_measurement_reflns_used 7591
_cell_measurement_temperature 143(2)
_cell_measurement_theta_max 27.5
_cell_measurement_theta_min 3.0
_cell_volume 5392.2(15)
_computing_structure_refinement 'SHELXL-2019/2 (Sheldrick, 2019)'
_computing_structure_solution 'SHELXT 2018/2 (Sheldrick, 2018)'
_diffrn_ambient_temperature 143(2)
_diffrn_detector_area_resol_mean 28.5714
_diffrn_measured_fraction_theta_full 0.990
_diffrn_measured_fraction_theta_max 0.980
_diffrn_measurement_device_type 'Rigaku Saturn724+ (4x4 bin mode)'
_diffrn_measurement_method 'profile data from \w-scans'
_diffrn_radiation_type MoK\a
_diffrn_radiation_wavelength 0.71075
_diffrn_reflns_av_R_equivalents 0.0456
_diffrn_reflns_av_unetI/netI 0.0495
_diffrn_reflns_Laue_measured_fraction_full 0.990
_diffrn_reflns_Laue_measured_fraction_max 0.980
_diffrn_reflns_limit_h_max 9
_diffrn_reflns_limit_h_min -9
_diffrn_reflns_limit_k_max 36
_diffrn_reflns_limit_k_min -39
_diffrn_reflns_limit_l_max 30
_diffrn_reflns_limit_l_min -22
_diffrn_reflns_number 21828
_diffrn_reflns_point_group_measured_fraction_full 0.990
_diffrn_reflns_point_group_measured_fraction_max 0.980
_diffrn_reflns_theta_full 25.242
_diffrn_reflns_theta_max 27.460
_diffrn_reflns_theta_min 3.038
_diffrn_source 'Rotating Anode'
_exptl_absorpt_coefficient_mu 0.156
_exptl_absorpt_correction_T_max 1.000
_exptl_absorpt_correction_T_min 0.617
_exptl_absorpt_correction_type multi-scan
_exptl_absorpt_process_details 'REQAB; Rigaku, 1998'
_exptl_crystal_colour Colorless
_exptl_crystal_density_diffrn 1.210
_exptl_crystal_description Block
_exptl_crystal_F_000 2024
_exptl_crystal_preparation Luminescent
_exptl_crystal_recrystallization_method 'Re-crystallisation from solvent: dichloroethane, methanol'
_exptl_crystal_size_max 0.385
_exptl_crystal_size_mid 0.100
_exptl_crystal_size_min 0.045
_refine_diff_density_max 1.966
_refine_diff_density_min -1.798
_refine_diff_density_rms 0.132
_refine_ls_extinction_method none
_refine_ls_goodness_of_fit_ref 1.586
_refine_ls_hydrogen_treatment constr
_refine_ls_matrix_type full
_refine_ls_number_parameters 332
_refine_ls_number_reflns 6058
_refine_ls_number_restraints 4
_refine_ls_restrained_S_all 43.858
_refine_ls_R_factor_all 0.1374
_refine_ls_R_factor_gt 0.1211
_refine_ls_shift/su_max 0.000
_refine_ls_shift/su_mean 0.000
_refine_ls_structure_factor_coef Fsqd
_refine_ls_weighting_details 'w=1/[\s^2^(Fo^2^)+(0.2000P)^2^] where P=(Fo^2^+2Fc^2^)/3'
_refine_ls_weighting_scheme calc
_refine_ls_wR_factor_gt 0.3743
_refine_ls_wR_factor_ref 0.3971
_reflns_Friedel_coverage 0.000
_reflns_number_gt 4731
_reflns_number_total 6058
_reflns_threshold_expression 'I > 2\s(I)'
_cod_data_source_file d5sc08753h2.cif
_cod_data_source_block DCE@CB3Ph6
_cod_depositor_comments
;
The following automatic conversions were performed:

data item '_exptl_absorpt_correction_type' value 'Multi-scan' was
changed to 'multi-scan' in accordance with the
/home/data/users/saulius/crontab/automatic-downloads/rss-feeds/RSC/lib/dictionaries/cif_core.dic
dictionary named 'cif_core.dic' version 2.4.2 last updated on
2011-04-26.

Automatic conversion script
Id: cif_fix_values 8170 2020-07-09 18:12:32Z antanas 

 Adding full bibliography for 1576584--1576585.cif.
;
_cod_original_cell_volume 5392.1(15)
_cod_original_sg_symbol_H-M 'C 2/c'
_cod_database_code 1576584
_shelx_shelxl_version_number 2019/3
_shelx_space_group_comment
;
The symmetry employed for this shelxl refinement is uniquely defined
by the following loop, which should always be used as a source of
symmetry information in preference to the above space-group names.
They are only intended as comments.
;
_shelx_estimated_absorpt_t_min 0.943
_shelx_estimated_absorpt_t_max 0.993

loop_
_space_group_symop_operation_xyz
'x, y, z'
'-x, y, -z+1/2'
'x+1/2, y+1/2, z'
'-x+1/2, y+1/2, -z+1/2'
'-x, -y, -z'
'x, -y, z-1/2'
'-x+1/2, -y+1/2, -z'
'x+1/2, -y+1/2, z-1/2'

loop_
_atom_site_label
_atom_site_type_symbol
_atom_site_fract_x
_atom_site_fract_y
_atom_site_fract_z
_atom_site_U_iso_or_equiv
_atom_site_adp_type
_atom_site_occupancy
_atom_site_site_symmetry_order
_atom_site_calc_flag
_atom_site_refinement_flags_posn
_atom_site_refinement_flags_adp
_atom_site_refinement_flags_occupancy
_atom_site_disorder_assembly
_atom_site_disorder_group
C6 C 1.0268(5) 0.66037(11) 0.67315(13) 0.0275(8) Uani 1 1 d . . . . .
H6 H 1.150363 0.668495 0.673963 0.033 Uiso 1 1 calc R U . . .
C7 C 0.6322(4) 0.65332(9) 0.56504(12) 0.0175(7) Uani 1 1 d . . . . .
C8 C 0.5781(4) 0.60817(9) 0.52728(12) 0.0174(7) Uani 1 1 d . . . . .
C9 C 0.6337(5) 0.56540(9) 0.55248(13) 0.0218(7) Uani 1 1 d . . . . .
C10 C 0.8180(5) 0.55245(11) 0.55660(16) 0.0299(8) Uani 1 1 d . . . . .
H10 H 0.909561 0.569815 0.542389 0.036 Uiso 1 1 calc R U . . .
C11 C 0.8658(6) 0.51384(11) 0.58175(17) 0.0337(9) Uani 1 1 d . . . . .
H11 H 0.989046 0.505538 0.583933 0.040 Uiso 1 1 calc R U . . .
C12 C 0.7319(5) 0.48743(10) 0.60369(13) 0.0229(8) Uani 1 1 d . . . . .
C13 C 0.5477(5) 0.49994(10) 0.59769(14) 0.0258(8) Uani 1 1 d . . . . .
H13 H 0.455422 0.482198 0.610641 0.031 Uiso 1 1 calc R U . . .
C14 C 0.5002(5) 0.53891(10) 0.57238(14) 0.0261(8) Uani 1 1 d . . . . .
H14 H 0.376730 0.546915 0.569038 0.031 Uiso 1 1 calc R U . . .
C15 C 0.7850(5) 0.44710(10) 0.63340(13) 0.0218(7) Uani 1 1 d . . . . .
C16 C 0.6800(5) 0.43180(10) 0.67763(14) 0.0266(8) Uani 1 1 d . . . . .
H16 H 0.574486 0.446464 0.687728 0.032 Uiso 1 1 calc R U . . .
C17 C 0.7320(5) 0.39487(10) 0.70661(14) 0.0239(7) Uani 1 1 d . . . . .
H17 H 0.662265 0.385379 0.736314 0.029 Uiso 1 1 calc R U . . .
C18 C 0.8885(4) 0.37193(9) 0.69138(12) 0.0189(7) Uani 1 1 d . . . . .
C19 C 0.9922(5) 0.38716(10) 0.64780(13) 0.0222(7) Uani 1 1 d . . . . .
H19 H 1.097033 0.372376 0.637430 0.027 Uiso 1 1 calc R U . . .
C20 C 0.9411(5) 0.42446(10) 0.61921(14) 0.0253(8) Uani 1 1 d . . . . .
H20 H 1.013007 0.434273 0.590178 0.030 Uiso 1 1 calc R U . . .
C21 C 0.9372(5) 0.33000(9) 0.71905(12) 0.0180(7) Uani 1 1 d . . . . .
C2 C 0.7600(5) 0.63574(11) 0.72009(13) 0.0278(8) Uani 1 1 d . . . . .
H2 H 0.702689 0.627289 0.752725 0.033 Uiso 1 1 calc R U . . .
B1 B 0.4071(5) 0.63581(11) 0.55996(14) 0.0175(7) Uani 1 1 d . . . . .
H1 H 0.333123 0.623095 0.596026 0.021 Uiso 1 1 calc R U . . .
B2 B 0.7484(5) 0.64114(10) 0.50442(14) 0.0172(7) Uani 1 1 d . . . . .
H2A H 0.894904 0.631914 0.504773 0.021 Uiso 1 1 calc R U . . .
B3 B 0.4626(5) 0.69096(11) 0.55426(14) 0.0193(8) Uani 1 1 d . . . . .
H3A H 0.423159 0.714394 0.586162 0.023 Uiso 1 1 calc R U . . .
B4 B 0.6766(5) 0.69411(11) 0.51944(14) 0.0191(8) Uani 1 1 d . . . . .
H4 H 0.776794 0.719695 0.528821 0.023 Uiso 1 1 calc R U . . .
B5 B 0.5858(5) 0.61839(11) 0.45641(14) 0.0203(8) Uani 1 1 d . . . . .
H5A H 0.626324 0.594815 0.424814 0.024 Uiso 1 1 calc R U . . .
B6 B 0.3732(5) 0.61486(11) 0.49112(14) 0.0215(8) Uani 1 1 d . . . . .
H6A H 0.274967 0.588794 0.482136 0.026 Uiso 1 1 calc R U . . .
B7 B 0.2977(5) 0.66753(11) 0.50671(14) 0.0200(8) Uani 1 1 d . . . . .
H7 H 0.150352 0.675893 0.507738 0.024 Uiso 1 1 calc R U . . .
B8 B 0.6439(5) 0.67290(11) 0.45066(14) 0.0211(8) Uani 1 1 d . . . . .
H8 H 0.722445 0.684959 0.415145 0.025 Uiso 1 1 calc R U . . .
B9 B 0.4654(5) 0.70377(11) 0.48096(15) 0.0219(8) Uani 1 1 d . . . . .
H9 H 0.427388 0.735629 0.465051 0.026 Uiso 1 1 calc R U . . .
B10 B 0.4092(6) 0.65657(12) 0.44212(15) 0.0232(8) Uani 1 1 d . . . . .
H10A H 0.334169 0.657915 0.401145 0.028 Uiso 1 1 calc R U . . .
B11 B 1.1687(5) 0.31524(11) 0.71928(14) 0.0195(8) Uani 1 1 d . . . . .
H11A H 1.276884 0.334126 0.699507 0.023 Uiso 1 1 calc R U . . .
B12 B 0.7886(6) 0.28732(11) 0.71637(14) 0.0207(8) Uani 1 1 d . . . . .
H12 H 0.652509 0.287719 0.694435 0.025 Uiso 1 1 calc R U . . .
B13 B 0.9981(6) 0.28733(11) 0.67870(15) 0.0216(8) Uani 1 1 d . . . . .
H13A H 0.996454 0.287706 0.632371 0.026 Uiso 1 1 calc R U . . .
B14 B 1.1698(6) 0.25902(12) 0.71914(15) 0.0238(8) Uani 1 1 d . . . . .
H14A H 1.279336 0.240705 0.699132 0.029 Uiso 1 1 calc R U . . .
B15 B 0.9344(6) 0.24159(11) 0.71809(15) 0.0249(9) Uani 1 1 d . . . . .
H15 H 0.891660 0.211638 0.697385 0.030 Uiso 1 1 calc R U . . .
C1 C 0.9444(5) 0.64739(10) 0.72324(12) 0.0203(7) Uani 1 1 d . . . . .
C3 C 0.6579(5) 0.63633(11) 0.66918(13) 0.0254(8) Uani 1 1 d . . . . .
H3 H 0.534924 0.627790 0.668148 0.031 Uiso 1 1 calc R U . . .
C4 C 0.7399(4) 0.64969(9) 0.61996(12) 0.0170(7) Uani 1 1 d . . . . .
C5 C 0.9248(5) 0.66114(11) 0.62236(13) 0.0264(8) Uani 1 1 d . . . . .
H5 H 0.981635 0.669460 0.589581 0.032 Uiso 1 1 calc R U . . .
Cl1 Cl 0.2522(4) 0.52396(7) 0.70479(10) 0.1071(7) Uiso 1 1 d D . . . .
C22 C 0.0087(4) 0.5263(3) 0.7151(3) 0.1071(7) Uiso 1 1 d D . . . .
H22A H -0.044190 0.552081 0.698747 0.129 Uiso 1 1 calc R U . . .
H22B H -0.053450 0.501767 0.698440 0.129 Uiso 1 1 calc R U . . .

loop_
_atom_site_aniso_label
_atom_site_aniso_U_11
_atom_site_aniso_U_22
_atom_site_aniso_U_33
_atom_site_aniso_U_23
_atom_site_aniso_U_13
_atom_site_aniso_U_12
C6 0.0221(18) 0.0377(19) 0.0221(16) -0.0007(14) -0.0072(14) -0.0032(14)
C7 0.0179(16) 0.0195(15) 0.0146(13) -0.0003(11) -0.0063(11) -0.0021(12)
C8 0.0188(16) 0.0176(15) 0.0154(14) 0.0002(11) -0.0038(11) -0.0005(11)
C9 0.0269(18) 0.0171(15) 0.0209(15) 0.0028(11) -0.0066(13) 0.0003(12)
C10 0.028(2) 0.0248(18) 0.0368(19) 0.0109(14) 0.0015(15) 0.0029(14)
C11 0.029(2) 0.0253(18) 0.047(2) 0.0111(16) -0.0068(17) 0.0025(15)
C12 0.0279(19) 0.0199(16) 0.0204(15) 0.0031(12) -0.0057(13) 0.0033(13)
C13 0.0266(19) 0.0166(16) 0.0340(18) 0.0073(13) -0.0024(14) -0.0011(13)
C14 0.0250(18) 0.0184(16) 0.0343(18) 0.0037(13) -0.0066(15) 0.0025(13)
C15 0.0296(19) 0.0168(15) 0.0186(14) 0.0029(12) -0.0039(13) -0.0013(13)
C16 0.032(2) 0.0199(16) 0.0281(16) 0.0028(13) 0.0030(14) 0.0105(14)
C17 0.0260(18) 0.0224(17) 0.0235(15) 0.0053(12) 0.0027(13) 0.0030(13)
C18 0.0212(17) 0.0178(15) 0.0172(14) 0.0011(11) -0.0041(12) -0.0005(12)
C19 0.0269(18) 0.0178(15) 0.0220(15) 0.0024(12) -0.0002(13) 0.0028(13)
C20 0.033(2) 0.0221(16) 0.0205(15) 0.0061(12) -0.0041(13) 0.0005(14)
C21 0.0228(17) 0.0127(14) 0.0181(14) -0.0020(11) -0.0038(12) -0.0007(11)
C2 0.0280(19) 0.041(2) 0.0143(14) 0.0053(13) -0.0041(13) -0.0090(15)
B1 0.0172(17) 0.0183(16) 0.0168(15) 0.0009(12) -0.0030(13) -0.0024(13)
B2 0.0202(18) 0.0154(16) 0.0160(15) 0.0020(12) -0.0008(13) -0.0016(13)
B3 0.0222(18) 0.0163(16) 0.0193(16) -0.0016(13) -0.0024(13) -0.0004(13)
B4 0.0223(19) 0.0160(16) 0.0188(15) 0.0032(13) -0.0037(13) -0.0038(13)
B5 0.0224(19) 0.0226(18) 0.0156(15) -0.0005(13) -0.0031(13) -0.0010(14)
B6 0.0232(19) 0.0220(17) 0.0187(16) 0.0007(13) -0.0077(14) -0.0020(14)
B7 0.0174(17) 0.0204(17) 0.0220(16) 0.0026(13) -0.0044(13) -0.0010(13)
B8 0.0231(19) 0.0228(18) 0.0171(15) 0.0027(13) -0.0023(13) -0.0029(14)
B9 0.024(2) 0.0204(18) 0.0212(16) 0.0064(13) -0.0055(15) -0.0009(14)
B10 0.025(2) 0.0262(19) 0.0178(16) 0.0031(14) -0.0088(14) -0.0023(15)
B11 0.0221(19) 0.0200(17) 0.0162(15) -0.0022(13) -0.0007(13) 0.0018(14)
B12 0.027(2) 0.0159(16) 0.0193(16) -0.0003(13) -0.0010(14) -0.0044(14)
B13 0.027(2) 0.0161(16) 0.0211(16) -0.0038(13) -0.0038(14) 0.0005(14)
B14 0.031(2) 0.0177(18) 0.0231(17) -0.0010(14) 0.0008(15) 0.0045(14)
B15 0.035(2) 0.0157(17) 0.0236(18) -0.0013(14) 0.0001(15) -0.0039(15)
C1 0.0228(17) 0.0226(16) 0.0150(15) -0.0008(11) -0.0051(13) 0.0005(12)
C3 0.0241(18) 0.0332(18) 0.0185(15) 0.0037(13) -0.0072(13) -0.0075(14)
C4 0.0206(16) 0.0173(15) 0.0128(13) 0.0000(11) -0.0036(12) -0.0019(11)
C5 0.0249(18) 0.0399(19) 0.0142(14) 0.0034(13) -0.0029(13) -0.0064(15)

loop_
_atom_type_symbol
_atom_type_description
_atom_type_scat_dispersion_real
_atom_type_scat_dispersion_imag
_atom_type_scat_source
C C 0.0033 0.0016 'International Tables Vol C Tables 4.2.6.8 and 6.1.1.4'
H H 0.0000 0.0000 'International Tables Vol C Tables 4.2.6.8 and 6.1.1.4'
B B 0.0013 0.0007 'International Tables Vol C Tables 4.2.6.8 and 6.1.1.4'
Cl Cl 0.1484 0.1585 'International Tables Vol C Tables 4.2.6.8 and 6.1.1.4'

loop_
_geom_angle_atom_site_label_1
_geom_angle_atom_site_label_2
_geom_angle_atom_site_label_3
_geom_angle
_geom_angle_site_symmetry_1
_geom_angle_site_symmetry_3
_geom_angle_publ_flag
C5 C6 C1 120.5(3) . . ?
C4 C7 B4 120.2(2) . . ?
C4 C7 C8 119.7(2) . . ?
B4 C7 C8 109.3(2) . . ?
C4 C7 B3 122.0(2) . . ?
B4 C7 B3 62.7(2) . . ?
C8 C7 B3 109.8(2) . . ?
C4 C7 B1 120.1(3) . . ?
B4 C7 B1 113.0(2) . . ?
C8 C7 B1 60.01(19) . . ?
B3 C7 B1 62.4(2) . . ?
C4 C7 B2 116.8(3) . . ?
B4 C7 B2 62.17(19) . . ?
C8 C7 B2 59.51(18) . . ?
B3 C7 B2 113.1(2) . . ?
B1 C7 B2 110.9(2) . . ?
C9 C8 B6 121.6(3) . . ?
C9 C8 B2 118.3(3) . . ?
B6 C8 B2 113.0(2) . . ?
C9 C8 C7 118.0(2) . . ?
B6 C8 C7 110.0(2) . . ?
B2 C8 C7 60.82(18) . . ?
C9 C8 B5 122.3(3) . . ?
B6 C8 B5 62.5(2) . . ?
B2 C8 B5 61.92(19) . . ?
C7 C8 B5 110.2(2) . . ?
C9 C8 B1 117.0(3) . . ?
B6 C8 B1 62.4(2) . . ?
B2 C8 B1 112.1(2) . . ?
C7 C8 B1 60.19(19) . . ?
B5 C8 B1 113.3(2) . . ?
C14 C9 C10 118.9(3) . . ?
C14 C9 C8 119.4(3) . . ?
C10 C9 C8 121.7(3) . . ?
C11 C10 C9 120.5(4) . . ?
C12 C11 C10 120.9(4) . . ?
C11 C12 C13 118.1(3) . . ?
C11 C12 C15 120.7(3) . . ?
C13 C12 C15 121.2(3) . . ?
C12 C13 C14 120.7(3) . . ?
C9 C14 C13 120.7(3) . . ?
C20 C15 C16 118.3(3) . . ?
C20 C15 C12 121.2(3) . . ?
C16 C15 C12 120.4(3) . . ?
C17 C16 C15 120.7(3) . . ?
C16 C17 C18 120.5(3) . . ?
C19 C18 C17 118.7(3) . . ?
C19 C18 C21 120.1(3) . . ?
C17 C18 C21 121.1(3) . . ?
C18 C19 C20 120.7(3) . . ?
C15 C20 C19 121.1(3) . . ?
C18 C21 C21 119.16(15) . 2_756 ?
C18 C21 B13 119.9(2) . . ?
C21 C21 B13 110.1(2) 2_756 . ?
C18 C21 B12 121.7(3) . . ?
C21 C21 B12 110.4(2) 2_756 . ?
B13 C21 B12 62.8(2) . . ?
C18 C21 B11 119.8(3) . 2_756 ?
C21 C21 B11 60.7(2) 2_756 2_756 ?
B13 C21 B11 113.1(2) . 2_756 ?
B12 C21 B11 62.0(2) . 2_756 ?
C18 C21 B11 116.5(3) . . ?
C21 C21 B11 60.6(2) 2_756 . ?
B13 C21 B11 61.8(2) . . ?
B12 C21 B11 113.3(2) . . ?
B11 C21 B11 112.2(2) 2_756 . ?
C1 C2 C3 121.7(3) . . ?
C8 B1 C7 59.79(19) . . ?
C8 B1 B6 58.41(19) . . ?
C7 B1 B6 106.6(3) . . ?
C8 B1 B7 105.8(2) . . ?
C7 B1 B7 105.7(2) . . ?
B6 B1 B7 60.33(19) . . ?
C8 B1 B3 106.7(3) . . ?
C7 B1 B3 58.66(19) . . ?
B6 B1 B3 108.3(2) . . ?
B7 B1 B3 59.92(19) . . ?
C8 B2 C7 59.67(18) . . ?
C8 B2 B5 59.17(19) . . ?
C7 B2 B5 107.1(3) . . ?
C8 B2 B8 105.8(2) . . ?
C7 B2 B8 105.5(2) . . ?
B5 B2 B8 60.00(19) . . ?
C8 B2 B4 106.3(3) . . ?
C7 B2 B4 58.34(19) . . ?
B5 B2 B4 108.3(2) . . ?
B8 B2 B4 59.91(19) . . ?
C7 B3 B7 105.9(2) . . ?
C7 B3 B1 58.92(19) . . ?
B7 B3 B1 59.86(19) . . ?
C7 B3 B4 58.6(2) . . ?
B7 B3 B4 107.8(2) . . ?
B1 B3 B4 106.9(2) . . ?
C7 B3 B9 105.6(2) . . ?
B7 B3 B9 60.2(2) . . ?
B1 B3 B9 107.6(2) . . ?
B4 B3 B9 59.9(2) . . ?
C7 B4 B8 106.3(2) . . ?
C7 B4 B2 59.50(19) . . ?
B8 B4 B2 59.76(19) . . ?
C7 B4 B9 106.0(2) . . ?
B8 B4 B9 60.3(2) . . ?
B2 B4 B9 107.9(2) . . ?
C7 B4 B3 58.8(2) . . ?
B8 B4 B3 108.4(2) . . ?
B2 B4 B3 107.8(2) . . ?
B9 B4 B3 60.2(2) . . ?
C8 B5 B2 58.91(18) . . ?
C8 B5 B8 105.8(2) . . ?
B2 B5 B8 60.18(19) . . ?
C8 B5 B6 58.40(19) . . ?
B2 B5 B6 107.2(2) . . ?
B8 B5 B6 108.0(3) . . ?
C8 B5 B10 105.5(3) . . ?
B2 B5 B10 108.2(2) . . ?
B8 B5 B10 60.3(2) . . ?
B6 B5 B10 60.0(2) . . ?
C8 B6 B1 59.22(19) . . ?
C8 B6 B5 59.1(2) . . ?
B1 B6 B5 108.0(2) . . ?
C8 B6 B10 106.1(3) . . ?
B1 B6 B10 108.2(2) . . ?
B5 B6 B10 60.1(2) . . ?
C8 B6 B7 106.1(2) . . ?
B1 B6 B7 59.93(19) . . ?
B5 B6 B7 108.4(3) . . ?
B10 B6 B7 60.4(2) . . ?
B1 B7 B3 60.21(18) . . ?
B1 B7 B6 59.74(19) . . ?
B3 B7 B6 108.1(2) . . ?
B1 B7 B9 107.9(2) . . ?
B3 B7 B9 60.2(2) . . ?
B6 B7 B9 107.5(3) . . ?
B1 B7 B10 107.4(3) . . ?
B3 B7 B10 108.1(3) . . ?
B6 B7 B10 59.6(2) . . ?
B9 B7 B10 59.8(2) . . ?
B5 B8 B2 59.82(19) . . ?
B5 B8 B4 108.5(2) . . ?
B2 B8 B4 60.34(19) . . ?
B5 B8 B10 60.1(2) . . ?
B2 B8 B10 107.7(2) . . ?
B4 B8 B10 108.1(3) . . ?
B5 B8 B9 108.4(3) . . ?
B2 B8 B9 108.2(2) . . ?
B4 B8 B9 60.1(2) . . ?
B10 B8 B9 60.0(2) . . ?
B4 B9 B10 107.6(3) . . ?
B4 B9 B8 59.6(2) . . ?
B10 B9 B8 59.9(2) . . ?
B4 B9 B7 107.4(2) . . ?
B10 B9 B7 60.2(2) . . ?
B8 B9 B7 107.6(3) . . ?
B4 B9 B3 60.0(2) . . ?
B10 B9 B3 107.9(2) . . ?
B8 B9 B3 107.6(2) . . ?
B7 B9 B3 59.61(19) . . ?
B6 B10 B5 59.9(2) . . ?
B6 B10 B8 107.3(2) . . ?
B5 B10 B8 59.6(2) . . ?
B6 B10 B9 107.9(2) . . ?
B5 B10 B9 108.0(2) . . ?
B8 B10 B9 60.1(2) . . ?
B6 B10 B7 60.0(2) . . ?
B5 B10 B7 108.0(2) . . ?
B8 B10 B7 107.7(2) . . ?
B9 B10 B7 60.0(2) . . ?
C21 B11 C21 58.7(2) 2_756 . ?
C21 B11 B14 105.7(2) 2_756 . ?
C21 B11 B14 105.7(3) . . ?
C21 B11 B13 105.7(3) 2_756 . ?
C21 B11 B13 58.32(19) . . ?
B14 B11 B13 60.6(2) . . ?
C21 B11 B12 58.43(19) 2_756 2_756 ?
C21 B11 B12 105.9(3) . 2_756 ?
B14 B11 B12 60.6(2) . 2_756 ?
B13 B11 B12 108.8(3) . 2_756 ?
C21 B12 B11 59.59(19) . 2_756 ?
C21 B12 B15 104.8(3) . . ?
B11 B12 B15 106.9(2) 2_756 . ?
C21 B12 B13 58.44(19) . . ?
B11 B12 B13 107.7(3) 2_756 . ?
B15 B12 B13 59.9(2) . . ?
C21 B12 B14 105.5(2) . 2_756 ?
B11 B12 B14 59.24(19) 2_756 2_756 ?
B15 B12 B14 59.8(2) . 2_756 ?
B13 B12 B14 107.9(3) . 2_756 ?
C21 B13 B11 59.86(19) . . ?
C21 B13 B15 105.0(3) . . ?
B11 B13 B15 107.4(2) . . ?
C21 B13 B14 106.0(2) . . ?
B11 B13 B14 59.4(2) . . ?
B15 B13 B14 60.3(2) . . ?
C21 B13 B12 58.7(2) . . ?
B11 B13 B12 108.4(2) . . ?
B15 B13 B12 59.9(2) . . ?
B14 B13 B12 108.6(3) . . ?
B11 B14 B15 107.7(3) . 2_756 ?
B11 B14 B13 60.0(2) . . ?
B15 B14 B13 107.2(3) 2_756 . ?
B11 B14 B12 60.16(19) . 2_756 ?
B15 B14 B12 59.9(2) 2_756 2_756 ?
B13 B14 B12 108.0(3) . 2_756 ?
B11 B14 B15 107.5(3) . . ?
B15 B14 B15 59.2(3) 2_756 . ?
B13 B14 B15 59.8(2) . . ?
B12 B14 B15 107.3(3) 2_756 . ?
B15 B15 B14 60.7(3) 2_756 2_756 ?
B15 B15 B12 108.8(2) 2_756 . ?
B14 B15 B12 60.3(2) 2_756 . ?
B15 B15 B13 108.1(2) 2_756 . ?
B14 B15 B13 108.5(3) 2_756 . ?
B12 B15 B13 60.2(2) . . ?
B15 B15 B14 60.1(3) 2_756 . ?
B14 B15 B14 109.0(3) 2_756 . ?
B12 B15 B14 108.6(3) . . ?
B13 B15 B14 59.9(2) . . ?
C2 C1 C6 117.7(3) . . ?
C2 C1 C1 122.8(4) . 2_756 ?
C6 C1 C1 119.4(4) . 2_756 ?
C4 C3 C2 120.1(3) . . ?
C5 C4 C3 118.8(3) . . ?
C5 C4 C7 119.3(3) . . ?
C3 C4 C7 121.8(3) . . ?
C4 C5 C6 121.0(3) . . ?
C22 C22 Cl1 104.1(4) 2_556 . ?

loop_
_geom_bond_atom_site_label_1
_geom_bond_atom_site_label_2
_geom_bond_distance
_geom_bond_site_symmetry_2
_geom_bond_publ_flag
C6 C5 1.394(4) . ?
C6 C1 1.409(5) . ?
C7 C4 1.502(4) . ?
C7 B4 1.713(5) . ?
C7 C8 1.714(4) . ?
C7 B3 1.717(5) . ?
C7 B1 1.721(5) . ?
C7 B2 1.734(5) . ?
C8 C9 1.518(4) . ?
C8 B6 1.704(5) . ?
C8 B2 1.712(5) . ?
C8 B5 1.716(4) . ?
C8 B1 1.718(5) . ?
C9 C14 1.371(5) . ?
C9 C10 1.396(5) . ?
C10 C11 1.389(5) . ?
C11 C12 1.389(5) . ?
C12 C13 1.394(5) . ?
C12 C15 1.492(4) . ?
C13 C14 1.400(4) . ?
C15 C20 1.386(5) . ?
C15 C16 1.402(5) . ?
C16 C17 1.393(4) . ?
C17 C18 1.400(5) . ?
C18 C19 1.384(4) . ?
C18 C21 1.506(4) . ?
C19 C20 1.396(4) . ?
C21 C21 1.704(6) 2_756 ?
C21 B13 1.712(5) . ?
C21 B12 1.717(5) . ?
C21 B11 1.738(5) 2_756 ?
C21 B11 1.740(5) . ?
C2 C1 1.385(5) . ?
C2 C3 1.397(4) . ?
B1 B6 1.772(5) . ?
B1 B7 1.775(5) . ?
B1 B3 1.781(5) . ?
B2 B5 1.763(5) . ?
B2 B8 1.770(5) . ?
B2 B4 1.780(5) . ?
B3 B7 1.776(5) . ?
B3 B4 1.783(5) . ?
B3 B9 1.787(5) . ?
B4 B8 1.772(5) . ?
B4 B9 1.782(5) . ?
B5 B8 1.767(5) . ?
B5 B6 1.774(6) . ?
B5 B10 1.776(5) . ?
B6 B10 1.775(5) . ?
B6 B7 1.782(5) . ?
B7 B9 1.786(5) . ?
B7 B10 1.791(5) . ?
B8 B10 1.781(5) . ?
B8 B9 1.785(5) . ?
B9 B10 1.784(5) . ?
B11 B14 1.763(5) . ?
B11 B13 1.773(5) . ?
B11 B12 1.779(5) 2_756 ?
B12 B15 1.781(5) . ?
B12 B13 1.787(6) . ?
B12 B14 1.787(5) 2_756 ?
B13 B15 1.781(5) . ?
B13 B14 1.783(5) . ?
B14 B15 1.779(6) 2_756 ?
B14 B15 1.790(6) . ?
B15 B15 1.762(7) 2_756 ?
C1 C1 1.482(5) 2_756 ?
C3 C4 1.393(4) . ?
C4 C5 1.386(5) . ?
Cl1 C22 1.7904(11) . ?
C22 C22 1.665(16) 2_556 ?

loop_
_geom_torsion_atom_site_label_1
_geom_torsion_atom_site_label_2
_geom_torsion_atom_site_label_3
_geom_torsion_atom_site_label_4
_geom_torsion
_geom_torsion_site_symmetry_1
_geom_torsion_site_symmetry_2
_geom_torsion_site_symmetry_3
_geom_torsion_site_symmetry_4
_geom_torsion_publ_flag
C4 C7 C8 C9 3.0(4) . . . . ?
B4 C7 C8 C9 147.3(3) . . . . ?
B3 C7 C8 C9 -145.7(3) . . . . ?
B1 C7 C8 C9 -106.7(3) . . . . ?
B2 C7 C8 C9 108.5(3) . . . . ?
C4 C7 C8 B6 148.6(3) . . . . ?
B4 C7 C8 B6 -67.1(3) . . . . ?
B3 C7 C8 B6 -0.1(3) . . . . ?
B1 C7 C8 B6 38.9(2) . . . . ?
B2 C7 C8 B6 -105.8(3) . . . . ?
C4 C7 C8 B2 -105.5(3) . . . . ?
B4 C7 C8 B2 38.8(2) . . . . ?
B3 C7 C8 B2 105.7(3) . . . . ?
B1 C7 C8 B2 144.8(2) . . . . ?
C4 C7 C8 B5 -144.3(3) . . . . ?
B4 C7 C8 B5 0.0(3) . . . . ?
B3 C7 C8 B5 66.9(3) . . . . ?
B1 C7 C8 B5 106.0(3) . . . . ?
B2 C7 C8 B5 -38.8(2) . . . . ?
C4 C7 C8 B1 109.7(3) . . . . ?
B4 C7 C8 B1 -106.0(3) . . . . ?
B3 C7 C8 B1 -39.1(2) . . . . ?
B2 C7 C8 B1 -144.8(2) . . . . ?
B6 C8 C9 C14 -33.2(4) . . . . ?
B2 C8 C9 C14 178.4(3) . . . . ?
C7 C8 C9 C14 108.3(3) . . . . ?
B5 C8 C9 C14 -108.6(4) . . . . ?
B1 C8 C9 C14 39.4(4) . . . . ?
B6 C8 C9 C10 147.6(3) . . . . ?
B2 C8 C9 C10 -0.8(4) . . . . ?
C7 C8 C9 C10 -70.9(4) . . . . ?
B5 C8 C9 C10 72.2(4) . . . . ?
B1 C8 C9 C10 -139.8(3) . . . . ?
C14 C9 C10 C11 -1.6(5) . . . . ?
C8 C9 C10 C11 177.6(3) . . . . ?
C9 C10 C11 C12 -0.5(6) . . . . ?
C10 C11 C12 C13 2.6(5) . . . . ?
C10 C11 C12 C15 -176.7(3) . . . . ?
C11 C12 C13 C14 -2.7(5) . . . . ?
C15 C12 C13 C14 176.6(3) . . . . ?
C10 C9 C14 C13 1.5(5) . . . . ?
C8 C9 C14 C13 -177.7(3) . . . . ?
C12 C13 C14 C9 0.6(5) . . . . ?
C11 C12 C15 C20 -30.2(5) . . . . ?
C13 C12 C15 C20 150.5(3) . . . . ?
C11 C12 C15 C16 148.0(4) . . . . ?
C13 C12 C15 C16 -31.2(5) . . . . ?
C20 C15 C16 C17 0.2(5) . . . . ?
C12 C15 C16 C17 -178.1(3) . . . . ?
C15 C16 C17 C18 -1.2(5) . . . . ?
C16 C17 C18 C19 1.3(5) . . . . ?
C16 C17 C18 C21 -174.8(3) . . . . ?
C17 C18 C19 C20 -0.5(5) . . . . ?
C21 C18 C19 C20 175.6(3) . . . . ?
C16 C15 C20 C19 0.5(5) . . . . ?
C12 C15 C20 C19 178.8(3) . . . . ?
C18 C19 C20 C15 -0.4(5) . . . . ?
C19 C18 C21 C21 98.6(4) . . . 2_756 ?
C17 C18 C21 C21 -85.4(4) . . . 2_756 ?
C19 C18 C21 B13 -42.1(4) . . . . ?
C17 C18 C21 B13 133.9(3) . . . . ?
C19 C18 C21 B12 -116.8(3) . . . . ?
C17 C18 C21 B12 59.2(4) . . . . ?
C19 C18 C21 B11 169.6(3) . . . 2_756 ?
C17 C18 C21 B11 -14.4(4) . . . 2_756 ?
C19 C18 C21 B11 29.1(4) . . . . ?
C17 C18 C21 B11 -154.9(3) . . . . ?
C9 C8 B1 C7 108.4(3) . . . . ?
B6 C8 B1 C7 -138.2(2) . . . . ?
B2 C8 B1 C7 -32.9(2) . . . . ?
B5 C8 B1 C7 -100.7(3) . . . . ?
C9 C8 B1 B6 -113.4(3) . . . . ?
B2 C8 B1 B6 105.3(2) . . . . ?
C7 C8 B1 B6 138.2(2) . . . . ?
B5 C8 B1 B6 37.5(2) . . . . ?
C9 C8 B1 B7 -152.3(2) . . . . ?
B6 C8 B1 B7 -38.9(2) . . . . ?
B2 C8 B1 B7 66.4(3) . . . . ?
C7 C8 B1 B7 99.3(2) . . . . ?
B5 C8 B1 B7 -1.4(3) . . . . ?
C9 C8 B1 B3 145.0(2) . . . . ?
B6 C8 B1 B3 -101.6(2) . . . . ?
B2 C8 B1 B3 3.7(3) . . . . ?
C7 C8 B1 B3 36.6(2) . . . . ?
B5 C8 B1 B3 -64.1(3) . . . . ?
C4 C7 B1 C8 -109.0(3) . . . . ?
B4 C7 B1 C8 99.7(3) . . . . ?
B3 C7 B1 C8 138.0(2) . . . . ?
B2 C7 B1 C8 32.1(2) . . . . ?
C4 C7 B1 B6 -145.4(3) . . . . ?
B4 C7 B1 B6 63.4(3) . . . . ?
C8 C7 B1 B6 -36.3(2) . . . . ?
B3 C7 B1 B6 101.7(2) . . . . ?
B2 C7 B1 B6 -4.2(3) . . . . ?
C4 C7 B1 B7 151.5(3) . . . . ?
B4 C7 B1 B7 0.3(3) . . . . ?
C8 C7 B1 B7 -99.4(2) . . . . ?
B3 C7 B1 B7 38.6(2) . . . . ?
B2 C7 B1 B7 -67.3(3) . . . . ?
C4 C7 B1 B3 112.9(3) . . . . ?
B4 C7 B1 B3 -38.3(2) . . . . ?
C8 C7 B1 B3 -138.0(2) . . . . ?
B2 C7 B1 B3 -105.9(2) . . . . ?
C9 C8 B2 C7 -108.1(3) . . . . ?
B6 C8 B2 C7 100.9(3) . . . . ?
B5 C8 B2 C7 138.2(2) . . . . ?
B1 C8 B2 C7 32.7(2) . . . . ?
C9 C8 B2 B5 113.7(3) . . . . ?
B6 C8 B2 B5 -37.3(3) . . . . ?
C7 C8 B2 B5 -138.2(2) . . . . ?
B1 C8 B2 B5 -105.5(3) . . . . ?
C9 C8 B2 B8 152.9(3) . . . . ?
B6 C8 B2 B8 1.9(3) . . . . ?
C7 C8 B2 B8 -99.0(2) . . . . ?
B5 C8 B2 B8 39.2(2) . . . . ?
B1 C8 B2 B8 -66.3(3) . . . . ?
C9 C8 B2 B4 -144.5(3) . . . . ?
B6 C8 B2 B4 64.5(3) . . . . ?
C7 C8 B2 B4 -36.4(2) . . . . ?
B5 C8 B2 B4 101.9(3) . . . . ?
B1 C8 B2 B4 -3.7(3) . . . . ?
C4 C7 B2 C8 110.2(3) . . . . ?
B4 C7 B2 C8 -138.1(2) . . . . ?
B3 C7 B2 C8 -100.2(2) . . . . ?
B1 C7 B2 C8 -32.3(2) . . . . ?
C4 C7 B2 B5 147.0(2) . . . . ?
B4 C7 B2 B5 -101.3(3) . . . . ?
C8 C7 B2 B5 36.8(2) . . . . ?
B3 C7 B2 B5 -63.4(3) . . . . ?
B1 C7 B2 B5 4.5(3) . . . . ?
C4 C7 B2 B8 -150.2(2) . . . . ?
B4 C7 B2 B8 -38.5(2) . . . . ?
C8 C7 B2 B8 99.5(2) . . . . ?
B3 C7 B2 B8 -0.7(3) . . . . ?
B1 C7 B2 B8 67.2(3) . . . . ?
C4 C7 B2 B4 -111.7(3) . . . . ?
C8 C7 B2 B4 138.1(2) . . . . ?
B3 C7 B2 B4 37.9(2) . . . . ?
B1 C7 B2 B4 105.8(3) . . . . ?
C4 C7 B3 B7 -148.5(3) . . . . ?
B4 C7 B3 B7 101.4(3) . . . . ?
C8 C7 B3 B7 -0.6(3) . . . . ?
B1 C7 B3 B7 -38.6(2) . . . . ?
B2 C7 B3 B7 63.7(3) . . . . ?
C4 C7 B3 B1 -109.9(3) . . . . ?
B4 C7 B3 B1 140.0(2) . . . . ?
C8 C7 B3 B1 38.0(2) . . . . ?
B2 C7 B3 B1 102.4(3) . . . . ?
C4 C7 B3 B4 110.1(3) . . . . ?
C8 C7 B3 B4 -102.0(2) . . . . ?
B1 C7 B3 B4 -140.0(2) . . . . ?
B2 C7 B3 B4 -37.7(2) . . . . ?
C4 C7 B3 B9 148.7(3) . . . . ?
B4 C7 B3 B9 38.6(2) . . . . ?
C8 C7 B3 B9 -63.4(3) . . . . ?
B1 C7 B3 B9 -101.4(2) . . . . ?
B2 C7 B3 B9 1.0(3) . . . . ?
C8 B1 B3 C7 -37.1(2) . . . . ?
B6 B1 B3 C7 -98.6(3) . . . . ?
B7 B1 B3 C7 -136.0(3) . . . . ?
C8 B1 B3 B7 98.9(3) . . . . ?
C7 B1 B3 B7 136.0(3) . . . . ?
B6 B1 B3 B7 37.4(3) . . . . ?
C8 B1 B3 B4 -2.2(3) . . . . ?
C7 B1 B3 B4 35.0(2) . . . . ?
B6 B1 B3 B4 -63.7(3) . . . . ?
B7 B1 B3 B4 -101.1(3) . . . . ?
C8 B1 B3 B9 60.8(3) . . . . ?
C7 B1 B3 B9 98.0(3) . . . . ?
B6 B1 B3 B9 -0.7(3) . . . . ?
B7 B1 B3 B9 -38.1(2) . . . . ?
C4 C7 B4 B8 145.1(3) . . . . ?
C8 C7 B4 B8 1.0(3) . . . . ?
B3 C7 B4 B8 -101.9(3) . . . . ?
B1 C7 B4 B8 -63.7(3) . . . . ?
B2 C7 B4 B8 38.6(2) . . . . ?
C4 C7 B4 B2 106.5(3) . . . . ?
C8 C7 B4 B2 -37.6(2) . . . . ?
B3 C7 B4 B2 -140.5(2) . . . . ?
B1 C7 B4 B2 -102.3(3) . . . . ?
C4 C7 B4 B9 -151.8(3) . . . . ?
C8 C7 B4 B9 64.1(3) . . . . ?
B3 C7 B4 B9 -38.9(2) . . . . ?
B1 C7 B4 B9 -0.6(3) . . . . ?
B2 C7 B4 B9 101.7(3) . . . . ?
C4 C7 B4 B3 -113.0(3) . . . . ?
C8 C7 B4 B3 102.9(3) . . . . ?
B1 C7 B4 B3 38.2(2) . . . . ?
B2 C7 B4 B3 140.5(2) . . . . ?
C8 B2 B4 C7 36.9(2) . . . . ?
B5 B2 B4 C7 99.2(3) . . . . ?
B8 B2 B4 C7 136.1(3) . . . . ?
C8 B2 B4 B8 -99.1(3) . . . . ?
C7 B2 B4 B8 -136.1(3) . . . . ?
B5 B2 B4 B8 -36.9(2) . . . . ?
C8 B2 B4 B9 -61.4(3) . . . . ?
C7 B2 B4 B9 -98.4(3) . . . . ?
B5 B2 B4 B9 0.8(3) . . . . ?
B8 B2 B4 B9 37.7(2) . . . . ?
C8 B2 B4 B3 2.1(3) . . . . ?
C7 B2 B4 B3 -34.8(2) . . . . ?
B5 B2 B4 B3 64.4(3) . . . . ?
B8 B2 B4 B3 101.3(3) . . . . ?
B7 B3 B4 C7 -98.1(2) . . . . ?
B1 B3 B4 C7 -35.1(2) . . . . ?
B9 B3 B4 C7 -136.0(2) . . . . ?
C7 B3 B4 B8 98.3(2) . . . . ?
B7 B3 B4 B8 0.2(3) . . . . ?
B1 B3 B4 B8 63.2(3) . . . . ?
B9 B3 B4 B8 -37.6(2) . . . . ?
C7 B3 B4 B2 35.1(2) . . . . ?
B7 B3 B4 B2 -63.0(3) . . . . ?
B1 B3 B4 B2 0.0(3) . . . . ?
B9 B3 B4 B2 -100.9(3) . . . . ?
C7 B3 B4 B9 136.0(2) . . . . ?
B7 B3 B4 B9 37.8(2) . . . . ?
B1 B3 B4 B9 100.9(2) . . . . ?
C9 C8 B5 B2 -107.3(3) . . . . ?
B6 C8 B5 B2 141.0(3) . . . . ?
C7 C8 B5 B2 38.3(2) . . . . ?
B1 C8 B5 B2 103.6(3) . . . . ?
C9 C8 B5 B8 -146.6(3) . . . . ?
B6 C8 B5 B8 101.7(3) . . . . ?
B2 C8 B5 B8 -39.3(2) . . . . ?
C7 C8 B5 B8 -1.0(3) . . . . ?
B1 C8 B5 B8 64.3(3) . . . . ?
C9 C8 B5 B6 111.6(3) . . . . ?
B2 C8 B5 B6 -141.0(3) . . . . ?
C7 C8 B5 B6 -102.7(3) . . . . ?
B1 C8 B5 B6 -37.4(2) . . . . ?
C9 C8 B5 B10 150.4(3) . . . . ?
B6 C8 B5 B10 38.8(2) . . . . ?
B2 C8 B5 B10 -102.2(3) . . . . ?
C7 C8 B5 B10 -63.9(3) . . . . ?
B1 C8 B5 B10 1.4(3) . . . . ?
C7 B2 B5 C8 -37.0(2) . . . . ?
B8 B2 B5 C8 -135.4(3) . . . . ?
B4 B2 B5 C8 -98.5(3) . . . . ?
C8 B2 B5 B8 135.4(3) . . . . ?
C7 B2 B5 B8 98.4(3) . . . . ?
B4 B2 B5 B8 36.8(2) . . . . ?
C8 B2 B5 B6 34.1(2) . . . . ?
C7 B2 B5 B6 -2.9(3) . . . . ?
B8 B2 B5 B6 -101.2(3) . . . . ?
B4 B2 B5 B6 -64.4(3) . . . . ?
C8 B2 B5 B10 97.4(3) . . . . ?
C7 B2 B5 B10 60.5(3) . . . . ?
B8 B2 B5 B10 -37.9(3) . . . . ?
B4 B2 B5 B10 -1.1(3) . . . . ?
C9 C8 B6 B1 106.2(3) . . . . ?
B2 C8 B6 B1 -103.9(3) . . . . ?
C7 C8 B6 B1 -38.0(2) . . . . ?
B5 C8 B6 B1 -140.9(2) . . . . ?
C9 C8 B6 B5 -112.8(3) . . . . ?
B2 C8 B6 B5 37.1(2) . . . . ?
C7 C8 B6 B5 102.9(3) . . . . ?
B1 C8 B6 B5 140.9(2) . . . . ?
C9 C8 B6 B10 -151.8(3) . . . . ?
B2 C8 B6 B10 -1.9(3) . . . . ?
C7 C8 B6 B10 64.0(3) . . . . ?
B5 C8 B6 B10 -39.0(2) . . . . ?
B1 C8 B6 B10 102.0(3) . . . . ?
C9 C8 B6 B7 145.0(3) . . . . ?
B2 C8 B6 B7 -65.1(3) . . . . ?
C7 C8 B6 B7 0.8(3) . . . . ?
B5 C8 B6 B7 -102.1(3) . . . . ?
B1 C8 B6 B7 38.8(2) . . . . ?
C7 B1 B6 C8 36.9(2) . . . . ?
B7 B1 B6 C8 135.9(3) . . . . ?
B3 B1 B6 C8 98.7(3) . . . . ?
C8 B1 B6 B5 -34.7(2) . . . . ?
C7 B1 B6 B5 2.3(3) . . . . ?
B7 B1 B6 B5 101.3(3) . . . . ?
B3 B1 B6 B5 64.1(3) . . . . ?
C8 B1 B6 B10 -98.2(3) . . . . ?
C7 B1 B6 B10 -61.3(3) . . . . ?
B7 B1 B6 B10 37.7(3) . . . . ?
B3 B1 B6 B10 0.5(4) . . . . ?
C8 B1 B6 B7 -135.9(3) . . . . ?
C7 B1 B6 B7 -99.0(3) . . . . ?
B3 B1 B6 B7 -37.2(3) . . . . ?
B2 B5 B6 C8 -34.3(2) . . . . ?
B8 B5 B6 C8 -97.8(2) . . . . ?
B10 B5 B6 C8 -135.8(2) . . . . ?
C8 B5 B6 B1 34.7(2) . . . . ?
B2 B5 B6 B1 0.4(3) . . . . ?
B8 B5 B6 B1 -63.1(3) . . . . ?
B10 B5 B6 B1 -101.1(3) . . . . ?
C8 B5 B6 B10 135.8(2) . . . . ?
B2 B5 B6 B10 101.5(3) . . . . ?
B8 B5 B6 B10 38.0(2) . . . . ?
C8 B5 B6 B7 98.2(2) . . . . ?
B2 B5 B6 B7 63.8(3) . . . . ?
B8 B5 B6 B7 0.4(3) . . . . ?
B10 B5 B6 B7 -37.6(2) . . . . ?
C8 B1 B7 B3 -100.4(3) . . . . ?
C7 B1 B7 B3 -38.0(2) . . . . ?
B6 B1 B7 B3 -138.4(3) . . . . ?
C8 B1 B7 B6 38.0(2) . . . . ?
C7 B1 B7 B6 100.4(3) . . . . ?
B3 B1 B7 B6 138.4(3) . . . . ?
C8 B1 B7 B9 -62.2(3) . . . . ?
C7 B1 B7 B9 0.1(3) . . . . ?
B6 B1 B7 B9 -100.3(3) . . . . ?
B3 B1 B7 B9 38.2(2) . . . . ?
C8 B1 B7 B10 0.9(3) . . . . ?
C7 B1 B7 B10 63.3(3) . . . . ?
B6 B1 B7 B10 -37.1(2) . . . . ?
B3 B1 B7 B10 101.3(3) . . . . ?
C7 B3 B7 B1 38.2(2) . . . . ?
B4 B3 B7 B1 99.6(3) . . . . ?
B9 B3 B7 B1 137.3(3) . . . . ?
C7 B3 B7 B6 1.1(3) . . . . ?
B1 B3 B7 B6 -37.1(3) . . . . ?
B4 B3 B7 B6 62.5(3) . . . . ?
B9 B3 B7 B6 100.3(3) . . . . ?
C7 B3 B7 B9 -99.1(3) . . . . ?
B1 B3 B7 B9 -137.3(3) . . . . ?
B4 B3 B7 B9 -37.7(2) . . . . ?
C7 B3 B7 B10 -61.9(3) . . . . ?
B1 B3 B7 B10 -100.1(3) . . . . ?
B4 B3 B7 B10 -0.5(3) . . . . ?
B9 B3 B7 B10 37.2(2) . . . . ?
C8 B6 B7 B1 -38.5(2) . . . . ?
B5 B6 B7 B1 -100.6(3) . . . . ?
B10 B6 B7 B1 -138.1(3) . . . . ?
C8 B6 B7 B3 -1.2(3) . . . . ?
B1 B6 B7 B3 37.3(3) . . . . ?
B5 B6 B7 B3 -63.3(3) . . . . ?
B10 B6 B7 B3 -100.8(3) . . . . ?
C8 B6 B7 B9 62.4(3) . . . . ?
B1 B6 B7 B9 100.9(3) . . . . ?
B5 B6 B7 B9 0.3(3) . . . . ?
B10 B6 B7 B9 -37.2(2) . . . . ?
C8 B6 B7 B10 99.6(3) . . . . ?
B1 B6 B7 B10 138.1(3) . . . . ?
B5 B6 B7 B10 37.5(2) . . . . ?
C8 B5 B8 B2 38.7(2) . . . . ?
B6 B5 B8 B2 100.0(3) . . . . ?
B10 B5 B8 B2 137.8(3) . . . . ?
C8 B5 B8 B4 1.6(3) . . . . ?
B2 B5 B8 B4 -37.1(3) . . . . ?
B6 B5 B8 B4 62.9(3) . . . . ?
B10 B5 B8 B4 100.7(3) . . . . ?
C8 B5 B8 B10 -99.1(3) . . . . ?
B2 B5 B8 B10 -137.8(3) . . . . ?
B6 B5 B8 B10 -37.8(2) . . . . ?
C8 B5 B8 B9 -62.1(3) . . . . ?
B2 B5 B8 B9 -100.8(3) . . . . ?
B6 B5 B8 B9 -0.8(3) . . . . ?
B10 B5 B8 B9 37.0(2) . . . . ?
C8 B2 B8 B5 -38.8(2) . . . . ?
C7 B2 B8 B5 -101.1(3) . . . . ?
B4 B2 B8 B5 -138.8(3) . . . . ?
C8 B2 B8 B4 100.0(3) . . . . ?
C7 B2 B8 B4 37.8(2) . . . . ?
B5 B2 B8 B4 138.8(3) . . . . ?
C8 B2 B8 B10 -1.2(3) . . . . ?
C7 B2 B8 B10 -63.4(3) . . . . ?
B5 B2 B8 B10 37.7(2) . . . . ?
B4 B2 B8 B10 -101.2(3) . . . . ?
C8 B2 B8 B9 62.3(3) . . . . ?
C7 B2 B8 B9 0.1(3) . . . . ?
B5 B2 B8 B9 101.1(3) . . . . ?
B4 B2 B8 B9 -37.7(2) . . . . ?
C7 B4 B8 B5 -1.7(3) . . . . ?
B2 B4 B8 B5 36.9(2) . . . . ?
B9 B4 B8 B5 -101.1(3) . . . . ?
B3 B4 B8 B5 -63.5(3) . . . . ?
C7 B4 B8 B2 -38.5(2) . . . . ?
B9 B4 B8 B2 -137.9(3) . . . . ?
B3 B4 B8 B2 -100.3(3) . . . . ?
C7 B4 B8 B10 62.0(3) . . . . ?
B2 B4 B8 B10 100.5(3) . . . . ?
B9 B4 B8 B10 -37.4(2) . . . . ?
B3 B4 B8 B10 0.2(3) . . . . ?
C7 B4 B8 B9 99.4(3) . . . . ?
B2 B4 B8 B9 137.9(3) . . . . ?
B3 B4 B8 B9 37.6(2) . . . . ?
C7 B4 B9 B10 -62.7(3) . . . . ?
B8 B4 B9 B10 37.2(2) . . . . ?
B2 B4 B9 B10 -0.3(3) . . . . ?
B3 B4 B9 B10 -100.9(3) . . . . ?
C7 B4 B9 B8 -99.9(3) . . . . ?
B2 B4 B9 B8 -37.5(2) . . . . ?
B3 B4 B9 B8 -138.1(3) . . . . ?
C7 B4 B9 B7 0.7(3) . . . . ?
B8 B4 B9 B7 100.6(3) . . . . ?
B2 B4 B9 B7 63.2(3) . . . . ?
B3 B4 B9 B7 -37.5(2) . . . . ?
C7 B4 B9 B3 38.2(2) . . . . ?
B8 B4 B9 B3 138.1(3) . . . . ?
B2 B4 B9 B3 100.7(3) . . . . ?
B5 B8 B9 B4 101.2(3) . . . . ?
B2 B8 B9 B4 37.8(2) . . . . ?
B10 B8 B9 B4 138.2(3) . . . . ?
B5 B8 B9 B10 -37.0(2) . . . . ?
B2 B8 B9 B10 -100.4(3) . . . . ?
B4 B8 B9 B10 -138.2(2) . . . . ?
B5 B8 B9 B7 1.0(3) . . . . ?
B2 B8 B9 B7 -62.4(3) . . . . ?
B4 B8 B9 B7 -100.2(2) . . . . ?
B10 B8 B9 B7 38.0(2) . . . . ?
B5 B8 B9 B3 63.9(3) . . . . ?
B2 B8 B9 B3 0.5(3) . . . . ?
B4 B8 B9 B3 -37.3(2) . . . . ?
B10 B8 B9 B3 100.9(3) . . . . ?
B1 B7 B9 B4 -0.5(3) . . . . ?
B3 B7 B9 B4 37.6(2) . . . . ?
B6 B7 B9 B4 -63.6(3) . . . . ?
B10 B7 B9 B4 -100.7(3) . . . . ?
B1 B7 B9 B10 100.1(3) . . . . ?
B3 B7 B9 B10 138.3(3) . . . . ?
B6 B7 B9 B10 37.1(2) . . . . ?
B1 B7 B9 B8 62.3(3) . . . . ?
B3 B7 B9 B8 100.4(3) . . . . ?
B6 B7 B9 B8 -0.8(3) . . . . ?
B10 B7 B9 B8 -37.9(2) . . . . ?
B1 B7 B9 B3 -38.2(2) . . . . ?
B6 B7 B9 B3 -101.2(3) . . . . ?
B10 B7 B9 B3 -138.3(3) . . . . ?
C7 B3 B9 B4 -38.0(2) . . . . ?
B7 B3 B9 B4 -137.7(3) . . . . ?
B1 B3 B9 B4 -99.7(3) . . . . ?
C7 B3 B9 B10 62.3(3) . . . . ?
B7 B3 B9 B10 -37.3(3) . . . . ?
B1 B3 B9 B10 0.6(4) . . . . ?
B4 B3 B9 B10 100.3(3) . . . . ?
C7 B3 B9 B8 -0.9(3) . . . . ?
B7 B3 B9 B8 -100.5(3) . . . . ?
B1 B3 B9 B8 -62.6(3) . . . . ?
B4 B3 B9 B8 37.1(2) . . . . ?
C7 B3 B9 B7 99.7(3) . . . . ?
B1 B3 B9 B7 37.9(2) . . . . ?
B4 B3 B9 B7 137.7(3) . . . . ?
C8 B6 B10 B5 38.5(2) . . . . ?
B1 B6 B10 B5 100.7(3) . . . . ?
B7 B6 B10 B5 138.2(2) . . . . ?
C8 B6 B10 B8 1.0(3) . . . . ?
B1 B6 B10 B8 63.3(3) . . . . ?
B5 B6 B10 B8 -37.5(2) . . . . ?
B7 B6 B10 B8 100.8(3) . . . . ?
C8 B6 B10 B9 -62.4(3) . . . . ?
B1 B6 B10 B9 -0.1(4) . . . . ?
B5 B6 B10 B9 -100.9(3) . . . . ?
B7 B6 B10 B9 37.4(2) . . . . ?
C8 B6 B10 B7 -99.7(3) . . . . ?
B1 B6 B10 B7 -37.5(2) . . . . ?
B5 B6 B10 B7 -138.2(2) . . . . ?
C8 B5 B10 B6 -38.0(2) . . . . ?
B2 B5 B10 B6 -99.8(3) . . . . ?
B8 B5 B10 B6 -137.7(2) . . . . ?
C8 B5 B10 B8 99.6(2) . . . . ?
B2 B5 B10 B8 37.8(2) . . . . ?
B6 B5 B10 B8 137.7(2) . . . . ?
C8 B5 B10 B9 62.7(3) . . . . ?
B2 B5 B10 B9 0.9(3) . . . . ?
B8 B5 B10 B9 -36.9(2) . . . . ?
B6 B5 B10 B9 100.7(3) . . . . ?
C8 B5 B10 B7 -0.7(3) . . . . ?
B2 B5 B10 B7 -62.5(3) . . . . ?
B8 B5 B10 B7 -100.3(3) . . . . ?
B6 B5 B10 B7 37.3(2) . . . . ?
B5 B8 B10 B6 37.6(2) . . . . ?
B2 B8 B10 B6 0.1(3) . . . . ?
B4 B8 B10 B6 -63.7(3) . . . . ?
B9 B8 B10 B6 -101.1(3) . . . . ?
B2 B8 B10 B5 -37.6(2) . . . . ?
B4 B8 B10 B5 -101.3(3) . . . . ?
B9 B8 B10 B5 -138.8(2) . . . . ?
B5 B8 B10 B9 138.8(2) . . . . ?
B2 B8 B10 B9 101.2(3) . . . . ?
B4 B8 B10 B9 37.4(2) . . . . ?
B5 B8 B10 B7 100.8(3) . . . . ?
B2 B8 B10 B7 63.3(3) . . . . ?
B4 B8 B10 B7 -0.5(3) . . . . ?
B9 B8 B10 B7 -37.9(2) . . . . ?
B4 B9 B10 B6 63.0(3) . . . . ?
B8 B9 B10 B6 100.1(3) . . . . ?
B7 B9 B10 B6 -37.4(2) . . . . ?
B3 B9 B10 B6 -0.3(4) . . . . ?
B4 B9 B10 B5 -0.4(4) . . . . ?
B8 B9 B10 B5 36.7(2) . . . . ?
B7 B9 B10 B5 -100.7(3) . . . . ?
B3 B9 B10 B5 -63.7(3) . . . . ?
B4 B9 B10 B8 -37.1(2) . . . . ?
B7 B9 B10 B8 -137.4(2) . . . . ?
B3 B9 B10 B8 -100.4(3) . . . . ?
B4 B9 B10 B7 100.4(3) . . . . ?
B8 B9 B10 B7 137.4(2) . . . . ?
B3 B9 B10 B7 37.1(2) . . . . ?
B1 B7 B10 B6 37.2(2) . . . . ?
B3 B7 B10 B6 100.8(3) . . . . ?
B9 B7 B10 B6 138.2(2) . . . . ?
B1 B7 B10 B5 -0.1(3) . . . . ?
B3 B7 B10 B5 63.5(3) . . . . ?
B6 B7 B10 B5 -37.3(2) . . . . ?
B9 B7 B10 B5 100.9(3) . . . . ?
B1 B7 B10 B8 -63.0(3) . . . . ?
B3 B7 B10 B8 0.6(3) . . . . ?
B6 B7 B10 B8 -100.2(3) . . . . ?
B9 B7 B10 B8 38.0(2) . . . . ?
B1 B7 B10 B9 -101.0(3) . . . . ?
B3 B7 B10 B9 -37.4(2) . . . . ?
B6 B7 B10 B9 -138.2(2) . . . . ?
C18 C21 B11 C21 110.2(2) . . . 2_756 ?
B13 C21 B11 C21 -138.4(2) . . . 2_756 ?
B12 C21 B11 C21 -101.1(2) . . . 2_756 ?
B11 C21 B11 C21 -33.2(3) 2_756 . . 2_756 ?
C18 C21 B11 B14 -150.8(2) . . . . ?
C21 C21 B11 B14 99.1(2) 2_756 . . . ?
B13 C21 B11 B14 -39.4(2) . . . . ?
B12 C21 B11 B14 -2.1(3) . . . . ?
B11 C21 B11 B14 65.8(3) 2_756 . . . ?
C18 C21 B11 B13 -111.4(3) . . . . ?
C21 C21 B11 B13 138.4(2) 2_756 . . . ?
B12 C21 B11 B13 37.3(2) . . . . ?
B11 C21 B11 B13 105.2(3) 2_756 . . . ?
C18 C21 B11 B12 146.0(2) . . . 2_756 ?
C21 C21 B11 B12 35.80(17) 2_756 . . 2_756 ?
B13 C21 B11 B12 -102.6(3) . . . 2_756 ?
B12 C21 B11 B12 -65.3(3) . . . 2_756 ?
B11 C21 B11 B12 2.6(3) 2_756 . . 2_756 ?
C18 C21 B12 B11 -109.4(3) . . . 2_756 ?
C21 C21 B12 B11 37.9(3) 2_756 . . 2_756 ?
B13 C21 B12 B11 140.6(3) . . . 2_756 ?
B11 C21 B12 B11 103.7(3) . . . 2_756 ?
C18 C21 B12 B15 149.5(3) . . . . ?
C21 C21 B12 B15 -63.2(3) 2_756 . . . ?
B13 C21 B12 B15 39.5(2) . . . . ?
B11 C21 B12 B15 -101.1(3) 2_756 . . . ?
B11 C21 B12 B15 2.6(3) . . . . ?
C18 C21 B12 B13 110.0(3) . . . . ?
C21 C21 B12 B13 -102.7(3) 2_756 . . . ?
B11 C21 B12 B13 -140.6(3) 2_756 . . . ?
B11 C21 B12 B13 -36.9(2) . . . . ?
C18 C21 B12 B14 -148.3(3) . . . 2_756 ?
C21 C21 B12 B14 -1.0(4) 2_756 . . 2_756 ?
B13 C21 B12 B14 101.7(3) . . . 2_756 ?
B11 C21 B12 B14 -38.9(2) 2_756 . . 2_756 ?
B11 C21 B12 B14 64.8(3) . . . 2_756 ?
C18 C21 B13 B11 106.0(3) . . . . ?
C21 C21 B13 B11 -38.0(3) 2_756 . . . ?
B12 C21 B13 B11 -141.3(2) . . . . ?
B11 C21 B13 B11 -103.8(3) 2_756 . . . ?
C18 C21 B13 B15 -152.3(3) . . . . ?
C21 C21 B13 B15 63.7(4) 2_756 . . . ?
B12 C21 B13 B15 -39.6(2) . . . . ?
B11 C21 B13 B15 -2.1(3) 2_756 . . . ?
B11 C21 B13 B15 101.7(3) . . . . ?
C18 C21 B13 B14 144.9(3) . . . . ?
C21 C21 B13 B14 0.9(4) 2_756 . . . ?
B12 C21 B13 B14 -102.4(3) . . . . ?
B11 C21 B13 B14 -64.9(3) 2_756 . . . ?
B11 C21 B13 B14 38.9(2) . . . . ?
C18 C21 B13 B12 -112.8(3) . . . . ?
C21 C21 B13 B12 103.3(3) 2_756 . . . ?
B11 C21 B13 B12 37.5(2) 2_756 . . . ?
B11 C21 B13 B12 141.3(2) . . . . ?
C21 B11 B13 C21 36.1(2) 2_756 . . . ?
B14 B11 B13 C21 135.5(3) . . . . ?
B12 B11 B13 C21 97.5(3) 2_756 . . . ?
C21 B11 B13 B15 -61.5(3) 2_756 . . . ?
C21 B11 B13 B15 -97.6(3) . . . . ?
B14 B11 B13 B15 37.9(3) . . . . ?
B12 B11 B13 B15 -0.1(4) 2_756 . . . ?
C21 B11 B13 B14 -99.4(3) 2_756 . . . ?
C21 B11 B13 B14 -135.5(3) . . . . ?
B12 B11 B13 B14 -38.0(3) 2_756 . . . ?
C21 B11 B13 B12 1.8(3) 2_756 . . . ?
C21 B11 B13 B12 -34.3(2) . . . . ?
B14 B11 B13 B12 101.2(3) . . . . ?
B12 B11 B13 B12 63.2(3) 2_756 . . . ?
B11 B12 B13 C21 -35.0(2) 2_756 . . . ?
B15 B12 B13 C21 -134.7(3) . . . . ?
B14 B12 B13 C21 -97.6(2) 2_756 . . . ?
C21 B12 B13 B11 34.8(2) . . . . ?
B11 B12 B13 B11 -0.3(3) 2_756 . . . ?
B15 B12 B13 B11 -99.9(3) . . . . ?
B14 B12 B13 B11 -62.8(3) 2_756 . . . ?
C21 B12 B13 B15 134.7(3) . . . . ?
B11 B12 B13 B15 99.6(3) 2_756 . . . ?
B14 B12 B13 B15 37.1(2) 2_756 . . . ?
C21 B12 B13 B14 97.8(3) . . . . ?
B11 B12 B13 B14 62.8(3) 2_756 . . . ?
B15 B12 B13 B14 -36.9(2) . . . . ?
B14 B12 B13 B14 0.2(3) 2_756 . . . ?
C21 B11 B14 B15 -0.6(3) 2_756 . . 2_756 ?
C21 B11 B14 B15 -61.8(3) . . . 2_756 ?
B13 B11 B14 B15 -100.1(3) . . . 2_756 ?
B12 B11 B14 B15 37.9(3) 2_756 . . 2_756 ?
C21 B11 B14 B13 99.5(3) 2_756 . . . ?
C21 B11 B14 B13 38.3(2) . . . . ?
B12 B11 B14 B13 138.0(3) 2_756 . . . ?
C21 B11 B14 B12 -38.5(2) 2_756 . . 2_756 ?
C21 B11 B14 B12 -99.7(3) . . . 2_756 ?
B13 B11 B14 B12 -138.0(3) . . . 2_756 ?
C21 B11 B14 B15 61.7(3) 2_756 . . . ?
C21 B11 B14 B15 0.6(3) . . . . ?
B13 B11 B14 B15 -37.7(2) . . . . ?
B12 B11 B14 B15 100.3(3) 2_756 . . . ?
C21 B13 B14 B11 -39.1(2) . . . . ?
B15 B13 B14 B11 -137.5(3) . . . . ?
B12 B13 B14 B11 -100.9(3) . . . . ?
C21 B13 B14 B15 61.7(3) . . . 2_756 ?
B11 B13 B14 B15 100.8(3) . . . 2_756 ?
B15 B13 B14 B15 -36.7(2) . . . 2_756 ?
B12 B13 B14 B15 -0.1(3) . . . 2_756 ?
C21 B13 B14 B12 -1.5(4) . . . 2_756 ?
B11 B13 B14 B12 37.6(3) . . . 2_756 ?
B15 B13 B14 B12 -99.9(3) . . . 2_756 ?
B12 B13 B14 B12 -63.3(3) . . . 2_756 ?
C21 B13 B14 B15 98.4(3) . . . . ?
B11 B13 B14 B15 137.5(3) . . . . ?
B12 B13 B14 B15 36.7(2) . . . . ?
C21 B12 B15 B15 61.7(4) . . . 2_756 ?
B11 B12 B15 B15 -0.5(4) 2_756 . . 2_756 ?
B13 B12 B15 B15 100.5(3) . . . 2_756 ?
B14 B12 B15 B15 -37.9(3) 2_756 . . 2_756 ?
C21 B12 B15 B14 99.6(3) . . . 2_756 ?
B11 B12 B15 B14 37.4(3) 2_756 . . 2_756 ?
B13 B12 B15 B14 138.4(3) . . . 2_756 ?
C21 B12 B15 B13 -38.8(2) . . . . ?
B11 B12 B15 B13 -101.0(3) 2_756 . . . ?
B14 B12 B15 B13 -138.4(3) 2_756 . . . ?
C21 B12 B15 B14 -2.1(3) . . . . ?
B11 B12 B15 B14 -64.3(3) 2_756 . . . ?
B13 B12 B15 B14 36.7(2) . . . . ?
B14 B12 B15 B14 -101.7(3) 2_756 . . . ?
C21 B13 B15 B15 -62.8(4) . . . 2_756 ?
B11 B13 B15 B15 -0.2(4) . . . 2_756 ?
B14 B13 B15 B15 37.3(3) . . . 2_756 ?
B12 B13 B15 B15 -101.8(3) . . . 2_756 ?
C21 B13 B15 B14 1.6(4) . . . 2_756 ?
B11 B13 B15 B14 64.1(3) . . . 2_756 ?
B14 B13 B15 B14 101.7(3) . . . 2_756 ?
B12 B13 B15 B14 -37.5(3) . . . 2_756 ?
C21 B13 B15 B12 39.0(2) . . . . ?
B11 B13 B15 B12 101.6(3) . . . . ?
B14 B13 B15 B12 139.1(3) . . . . ?
C21 B13 B15 B14 -100.1(3) . . . . ?
B11 B13 B15 B14 -37.5(2) . . . . ?
B12 B13 B15 B14 -139.1(3) . . . . ?
B11 B14 B15 B15 -100.5(2) . . . 2_756 ?
B13 B14 B15 B15 -138.3(2) . . . 2_756 ?
B12 B14 B15 B15 -37.13(18) 2_756 . . 2_756 ?
B11 B14 B15 B14 -63.1(3) . . . 2_756 ?
B15 B14 B15 B14 37.4(3) 2_756 . . 2_756 ?
B13 B14 B15 B14 -100.9(3) . . . 2_756 ?
B12 B14 B15 B14 0.3(4) 2_756 . . 2_756 ?
B11 B14 B15 B12 1.0(3) . . . . ?
B15 B14 B15 B12 101.5(3) 2_756 . . . ?
B13 B14 B15 B12 -36.8(2) . . . . ?
B12 B14 B15 B12 64.3(3) 2_756 . . . ?
B11 B14 B15 B13 37.8(2) . . . . ?
B15 B14 B15 B13 138.3(2) 2_756 . . . ?
B12 B14 B15 B13 101.2(3) 2_756 . . . ?
C3 C2 C1 C6 0.5(5) . . . . ?
C3 C2 C1 C1 179.5(3) . . . 2_756 ?
C5 C6 C1 C2 -0.3(5) . . . . ?
C5 C6 C1 C1 -179.2(3) . . . 2_756 ?
C1 C2 C3 C4 -1.3(5) . . . . ?
C2 C3 C4 C5 1.8(5) . . . . ?
C2 C3 C4 C7 -176.3(3) . . . . ?
B4 C7 C4 C5 -35.3(4) . . . . ?
C8 C7 C4 C5 105.1(3) . . . . ?
B3 C7 C4 C5 -110.1(4) . . . . ?
B1 C7 C4 C5 175.5(3) . . . . ?
B2 C7 C4 C5 36.5(4) . . . . ?
B4 C7 C4 C3 142.7(3) . . . . ?
C8 C7 C4 C3 -76.9(4) . . . . ?
B3 C7 C4 C3 67.9(4) . . . . ?
B1 C7 C4 C3 -6.5(4) . . . . ?
B2 C7 C4 C3 -145.5(3) . . . . ?
C3 C4 C5 C6 -1.5(5) . . . . ?
C7 C4 C5 C6 176.6(3) . . . . ?
C1 C6 C5 C4 0.8(5) . . . . ?
